data_2205591
loop_
_publ_author_name
'Hui Wu'
'Zhou Xu'
'Jun Zhou'
'Yongmin Liang'

_publ_section_title
;
 2-(2,3-Dimethoxyphenyl)chroman-4-one
;
_journal_issue 4
_journal_name_full 'Acta Crystallographica Section E'
_journal_page_first o1095
_journal_page_last o1096
_journal_paper_doi 10.1107/S160053680500838X
_journal_volume 61
_journal_year 2005
_chemical_formula_iupac 'C17 H16 O4'
_chemical_formula_moiety 'C17 H16 O4'
_chemical_formula_sum 'C17 H16 O4'
_chemical_formula_weight 284.30
_chemical_melting_point .365E-305
_chemical_name_systematic
;
2-(2,3-Dimethoxyphenyl)chroman-4-one
;
_space_group_IT_number 2
_symmetry_cell_setting triclinic
_symmetry_space_group_name_Hall '-P 1'
_symmetry_space_group_name_H-M 'P -1'
_atom_sites_solution_hydrogens constr
_atom_sites_solution_primary direct
_atom_sites_solution_secondary difmap
_audit_creation_method SHELXL-97
_cell_angle_alpha 107.905(2)
_cell_angle_beta 108.506(4)
_cell_angle_gamma 92.139(3)
_cell_formula_units_Z 2
_cell_length_a 7.547(3)
_cell_length_b 9.122(2)
_cell_length_c 11.437(3)
_cell_measurement_reflns_used 732
_cell_measurement_temperature 298(2)
_cell_measurement_theta_max 22.939
_cell_measurement_theta_min 2.534
_cell_volume 702.5(4)
_computing_cell_refinement SMART
_computing_data_collection 'SMART (Siemens, 1996)'
_computing_data_reduction 'SAINT (Siemens, 1996)'
_computing_molecular_graphics 'SHELXTL (Sheldrick, 1997b)'
_computing_publication_material SHELXTL
_computing_structure_refinement 'SHELXL97 (Sheldrick, 1997a)'
_computing_structure_solution 'SHELXS97 (Sheldrick, 1997a)'
_diffrn_ambient_temperature 298(2)
_diffrn_measured_fraction_theta_full 0.985
_diffrn_measured_fraction_theta_max 0.985
_diffrn_measurement_device_type 'Bruker SMART CCD area-detector'
_diffrn_measurement_method '\f and \w'
_diffrn_radiation_monochromator graphite
_diffrn_radiation_source 'fine-focus sealed tube'
_diffrn_radiation_type MoK\a
_diffrn_radiation_wavelength 0.71073
_diffrn_reflns_av_R_equivalents 0.0273
_diffrn_reflns_av_sigmaI/netI 0.0674
_diffrn_reflns_limit_h_max 8
_diffrn_reflns_limit_h_min -8
_diffrn_reflns_limit_k_max 9
_diffrn_reflns_limit_k_min -10
_diffrn_reflns_limit_l_max 13
_diffrn_reflns_limit_l_min -13
_diffrn_reflns_number 3693
_diffrn_reflns_theta_full 25.02
_diffrn_reflns_theta_max 25.02
_diffrn_reflns_theta_min 1.99
_diffrn_standards_number 0
_exptl_absorpt_coefficient_mu 0.096
_exptl_absorpt_correction_T_max 0.9830
_exptl_absorpt_correction_T_min 0.9556
_exptl_absorpt_correction_type multi-scan
_exptl_absorpt_process_details '(SADABS; Sheldrick, 1996)'
_exptl_crystal_colour colorless
_exptl_crystal_density_diffrn 1.344
_exptl_crystal_density_method 'not measured'
_exptl_crystal_description block
_exptl_crystal_F_000 300
_exptl_crystal_size_max 0.48
_exptl_crystal_size_mid 0.34
_exptl_crystal_size_min 0.18
_refine_diff_density_max 0.193
_refine_diff_density_min -0.181
_refine_ls_extinction_method none
_refine_ls_goodness_of_fit_ref 1.001
_refine_ls_hydrogen_treatment constr
_refine_ls_matrix_type full
_refine_ls_number_parameters 192
_refine_ls_number_reflns 2443
_refine_ls_number_restraints 0
_refine_ls_restrained_S_all 1.001
_refine_ls_R_factor_all 0.1093
_refine_ls_R_factor_gt 0.0514
_refine_ls_shift/su_max 0.000
_refine_ls_shift/su_mean 0.000
_refine_ls_structure_factor_coef Fsqd
_refine_ls_weighting_details 'calc w = 1/[\s^2^(Fo^2^)+(0.051P)^2^] where P = (Fo^2^+2Fc^2^)/3'
_refine_ls_weighting_scheme calc
_refine_ls_wR_factor_gt 0.1065
_refine_ls_wR_factor_ref 0.1260
_reflns_number_gt 1262
_reflns_number_total 2443
_reflns_threshold_expression I>2\s(I)
_cod_data_source_file sj6057.cif
_cod_data_source_block I
_cod_depositor_comments
;
The following automatic conversions were performed:
'_symmetry_cell_setting' value 'Triclinic' changed to 'triclinic'
according to '/home/saulius/struct/CIF-dictionaries/cif_core.dic'
dictionary named 'cif_core.dic' version 2.4.1 from 2010-06-29.

Automatic conversion script
Id: cif_fix_enum 1527 2010-12-29 10:47:43Z saulius 

The following automatic conversions were performed:

'_symmetry_cell_setting' value 'Triclinic' changed to 'triclinic'
according to /home/saulius/struct/CIF-dictionaries/cif_core.dic
dictionary named 'cif_core.dic' version 2.4.1 from 2010-06-29.

Automatic conversion script
Id: cif_fix_values 1715 2011-07-08 13:25:40Z adriana 
;
_cod_original_cell_volume 702.4(4)
_cod_original_sg_symbol_H-M P-1
_cod_database_code 2205591
_cod_database_fobs_code 2205591

loop_
_symmetry_equiv_pos_as_xyz
'x, y, z'
'-x, -y, -z'

loop_
_atom_site_label
_atom_site_fract_x
_atom_site_fract_y
_atom_site_fract_z
_atom_site_U_iso_or_equiv
_atom_site_adp_type
_atom_site_calc_flag
_atom_site_refinement_flags
_atom_site_occupancy
_atom_site_type_symbol
O1 -0.0807(3) 0.6079(2) 0.85459(16) 0.0473(5) Uani d . 1 O
O2 -0.4257(3) 0.8890(2) 0.70687(19) 0.0756(7) Uani d . 1 O
O3 0.2761(2) 0.5997(2) 0.77368(17) 0.0480(5) Uani d . 1 O
O4 0.4056(3) 0.3408(2) 0.66405(19) 0.0588(6) Uani d . 1 O
C1 -0.1042(4) 0.6210(3) 0.7268(2) 0.0405(7) Uani d . 1 C
H1 -0.0170 0.7119 0.7402 0.049 Uiso calc R 1 H
C2 -0.3021(4) 0.6496(3) 0.6671(2) 0.0448(7) Uani d . 1 C
H2A -0.3222 0.6518 0.5796 0.054 Uiso calc R 1 H
H2B -0.3921 0.5662 0.6607 0.054 Uiso calc R 1 H
C3 -0.3308(4) 0.8019(3) 0.7511(3) 0.0478(8) Uani d . 1 C
C4 -0.2395(4) 0.8328(3) 0.8933(2) 0.0419(7) Uani d . 1 C
C5 -0.2762(4) 0.9571(3) 0.9846(3) 0.0551(8) Uani d . 1 C
H5 -0.3476 1.0288 0.9568 0.066 Uiso calc R 1 H
C6 -0.2084(5) 0.9749(4) 1.1148(3) 0.0668(10) Uani d . 1 C
H6 -0.2352 1.0574 1.1752 0.080 Uiso calc R 1 H
C7 -0.1002(5) 0.8700(4) 1.1561(3) 0.0658(9) Uani d . 1 C
H7 -0.0553 0.8820 1.2447 0.079 Uiso calc R 1 H
C8 -0.0577(4) 0.7483(4) 1.0688(3) 0.0554(8) Uani d . 1 C
H8 0.0166 0.6786 1.0976 0.066 Uiso calc R 1 H
C9 -0.1273(4) 0.7310(3) 0.9374(2) 0.0422(7) Uani d . 1 C
C10 -0.0424(4) 0.4781(3) 0.6528(2) 0.0370(7) Uani d . 1 C
C11 0.1490(4) 0.4700(3) 0.6855(2) 0.0363(7) Uani d . 1 C
C12 0.2144(4) 0.3368(3) 0.6259(3) 0.0423(7) Uani d . 1 C
C13 0.0851(4) 0.2118(3) 0.5304(3) 0.0507(8) Uani d . 1 C
H13 0.1266 0.1215 0.4902 0.061 Uiso calc R 1 H
C14 -0.1038(4) 0.2216(3) 0.4954(3) 0.0527(8) Uani d . 1 C
H14 -0.1898 0.1384 0.4298 0.063 Uiso calc R 1 H
C15 -0.1686(4) 0.3523(3) 0.5553(3) 0.0471(8) Uani d . 1 C
H15 -0.2977 0.3565 0.5305 0.057 Uiso calc R 1 H
C16 0.3729(4) 0.5863(4) 0.8991(3) 0.0644(9) Uani d . 1 C
H16A 0.2822 0.5643 0.9366 0.097 Uiso calc R 1 H
H16B 0.4541 0.6823 0.9559 0.097 Uiso calc R 1 H
H16C 0.4473 0.5033 0.8888 0.097 Uiso calc R 1 H
C17 0.4756(4) 0.1968(4) 0.6545(3) 0.0812(11) Uani d . 1 C
H17A 0.4187 0.1413 0.6956 0.122 Uiso calc R 1 H
H17B 0.6103 0.2162 0.6974 0.122 Uiso calc R 1 H
H17C 0.4452 0.1356 0.5639 0.122 Uiso calc R 1 H

loop_
_atom_site_aniso_label
_atom_site_aniso_U_11
_atom_site_aniso_U_22
_atom_site_aniso_U_33
_atom_site_aniso_U_12
_atom_site_aniso_U_13
_atom_site_aniso_U_23
O1 0.0567(13) 0.0515(13) 0.0362(10) 0.0181(10) 0.0155(9) 0.0173(10)
O2 0.0806(17) 0.0666(16) 0.0776(15) 0.0392(13) 0.0141(13) 0.0319(13)
O3 0.0421(12) 0.0415(12) 0.0515(12) 0.0007(10) 0.0039(10) 0.0171(10)
O4 0.0464(13) 0.0499(13) 0.0867(15) 0.0150(11) 0.0265(12) 0.0275(12)
C1 0.0412(17) 0.0428(17) 0.0395(15) 0.0099(14) 0.0126(13) 0.0174(13)
C2 0.0440(18) 0.0473(18) 0.0411(16) 0.0111(14) 0.0088(14) 0.0179(14)
C3 0.0400(18) 0.0468(19) 0.062(2) 0.0128(15) 0.0178(16) 0.0247(16)
C4 0.0363(17) 0.0381(17) 0.0506(18) 0.0025(14) 0.0178(14) 0.0112(15)
C5 0.051(2) 0.0461(19) 0.068(2) 0.0062(16) 0.0289(18) 0.0115(17)
C6 0.074(3) 0.057(2) 0.063(2) -0.0052(19) 0.039(2) -0.0019(19)
C7 0.072(2) 0.074(2) 0.0435(19) -0.009(2) 0.0212(18) 0.0101(19)
C8 0.064(2) 0.063(2) 0.0399(18) 0.0050(17) 0.0185(16) 0.0173(16)
C9 0.0427(18) 0.0427(18) 0.0421(17) 0.0040(15) 0.0186(14) 0.0116(15)
C10 0.0386(17) 0.0384(17) 0.0348(15) 0.0052(14) 0.0106(13) 0.0157(13)
C11 0.0392(18) 0.0322(16) 0.0380(16) 0.0016(14) 0.0106(14) 0.0158(14)
C12 0.0441(19) 0.0419(18) 0.0489(17) 0.0091(16) 0.0200(16) 0.0219(15)
C13 0.067(2) 0.0379(18) 0.0529(18) 0.0150(17) 0.0302(18) 0.0125(16)
C14 0.054(2) 0.045(2) 0.0468(17) 0.0005(17) 0.0103(16) 0.0069(15)
C15 0.0406(18) 0.050(2) 0.0451(17) 0.0067(16) 0.0106(15) 0.0126(16)
C16 0.052(2) 0.073(2) 0.0524(19) -0.0016(18) -0.0030(16) 0.0215(17)
C17 0.065(3) 0.070(2) 0.130(3) 0.035(2) 0.042(2) 0.053(2)

loop_
_atom_type_symbol
_atom_type_description
_atom_type_scat_dispersion_real
_atom_type_scat_dispersion_imag
_atom_type_scat_source
C C 0.0033 0.0016 'International Tables Vol C Tables 4.2.6.8 and 6.1.1.4'
H H 0.0000 0.0000 'International Tables Vol C Tables 4.2.6.8 and 6.1.1.4'
O O 0.0106 0.0060 'International Tables Vol C Tables 4.2.6.8 and 6.1.1.4'

loop_
_geom_angle_atom_site_label_1
_geom_angle_atom_site_label_2
_geom_angle_atom_site_label_3
_geom_angle
_geom_angle_publ_flag
C9 O1 C1 114.26(19) yes
C11 O3 C16 114.5(2) no
C12 O4 C17 117.4(2) no
O1 C1 C10 105.98(18) yes
O1 C1 C2 109.0(2) yes
C10 C1 C2 117.5(2) yes
O1 C1 H1 108.0 ?
C10 C1 H1 108.0 ?
C2 C1 H1 108.0 ?
C3 C2 C1 109.1(2) ?
C3 C2 H2A 109.9 ?
C1 C2 H2A 109.9 ?
C3 C2 H2B 109.9 ?
C1 C2 H2B 109.9 ?
H2A C2 H2B 108.3 ?
O2 C3 C4 123.2(3) ?
O2 C3 C2 123.0(2) ?
C4 C3 C2 113.8(2) ?
C9 C4 C5 118.6(3) ?
C9 C4 C3 120.2(2) ?
C5 C4 C3 120.9(3) ?
C6 C5 C4 120.6(3) ?
C6 C5 H5 119.7 ?
C4 C5 H5 119.7 ?
C5 C6 C7 119.7(3) ?
C5 C6 H6 120.2 ?
C7 C6 H6 120.2 ?
C8 C7 C6 121.1(3) ?
C8 C7 H7 119.4 ?
C6 C7 H7 119.4 ?
C7 C8 C9 118.8(3) ?
C7 C8 H8 120.6 ?
C9 C8 H8 120.6 ?
O1 C9 C8 116.5(2) ?
O1 C9 C4 122.4(2) ?
C8 C9 C4 121.1(3) ?
C11 C10 C15 118.6(2) ?
C11 C10 C1 118.5(2) ?
C15 C10 C1 123.0(2) ?
O3 C11 C10 118.9(2) ?
O3 C11 C12 119.9(2) ?
C10 C11 C12 121.1(3) ?
O4 C12 C13 124.2(3) ?
O4 C12 C11 116.6(3) ?
C13 C12 C11 119.1(3) ?
C14 C13 C12 119.7(3) ?
C14 C13 H13 120.1 ?
C12 C13 H13 120.1 ?
C13 C14 C15 121.2(3) ?
C13 C14 H14 119.4 ?
C15 C14 H14 119.4 ?
C14 C15 C10 120.3(3) ?
C14 C15 H15 119.9 ?
C10 C15 H15 119.9 ?
O3 C16 H16A 109.5 ?
O3 C16 H16B 109.5 ?
H16A C16 H16B 109.5 ?
O3 C16 H16C 109.5 ?
H16A C16 H16C 109.5 ?
H16B C16 H16C 109.5 ?
O4 C17 H17A 109.5 ?
O4 C17 H17B 109.5 ?
H17A C17 H17B 109.5 ?
O4 C17 H17C 109.5 ?
H17A C17 H17C 109.5 ?
H17B C17 H17C 109.5 ?

loop_
_geom_bond_atom_site_label_1
_geom_bond_atom_site_label_2
_geom_bond_distance
_geom_bond_publ_flag
O1 C9 1.367(3) ?
O1 C1 1.458(3) yes
O2 C3 1.207(3) yes
O3 C11 1.380(3) ?
O3 C16 1.434(3) ?
O4 C12 1.364(3) ?
O4 C17 1.419(3) ?
C1 C10 1.500(3) yes
C1 C2 1.502(3) yes
C1 H1 0.9800 ?
C2 C3 1.495(3) ?
C2 H2A 0.9700 ?
C2 H2B 0.9700 ?
C3 C4 1.480(4) ?
C4 C9 1.382(3) ?
C4 C5 1.389(3) ?
C5 C6 1.367(4) ?
C5 H5 0.9300 ?
C6 C7 1.377(4) ?
C6 H6 0.9300 ?
C7 C8 1.372(4) ?
C7 H7 0.9300 ?
C8 C9 1.381(3) ?
C8 H8 0.9300 ?
C10 C11 1.383(3) ?
C10 C15 1.387(3) ?
C11 C12 1.391(3) ?
C12 C13 1.386(4) ?
C13 C14 1.367(4) ?
C13 H13 0.9300 ?
C14 C15 1.373(3) ?
C14 H14 0.9300 ?
C15 H15 0.9300 ?
C16 H16A 0.9600 ?
C16 H16B 0.9600 ?
C16 H16C 0.9600 ?
C17 H17A 0.9600 ?
C17 H17B 0.9600 ?
C17 H17C 0.9600 ?

loop_
_geom_torsion_atom_site_label_1
_geom_torsion_atom_site_label_2
_geom_torsion_atom_site_label_3
_geom_torsion_atom_site_label_4
_geom_torsion
_geom_torsion_publ_flag
C9 O1 C1 C10 178.8(2) yes
C9 O1 C1 C2 -53.8(3) ?
O1 C1 C2 C3 63.2(3) yes
C10 C1 C2 C3 -176.3(2) yes
C1 C2 C3 O2 143.9(3) yes
C1 C2 C3 C4 -38.6(3) ?
O2 C3 C4 C9 -177.8(3) ?
C2 C3 C4 C9 4.8(4) ?
O2 C3 C4 C5 7.3(4) ?
C2 C3 C4 C5 -170.1(3) ?
C9 C4 C5 C6 -2.3(4) ?
C3 C4 C5 C6 172.7(3) ?
C4 C5 C6 C7 1.0(5) ?
C5 C6 C7 C8 0.6(5) ?
C6 C7 C8 C9 -0.7(5) ?
C1 O1 C9 C8 -161.7(2) ?
C1 O1 C9 C4 19.0(4) ?
C7 C8 C9 O1 180.0(3) ?
C7 C8 C9 C4 -0.7(4) ?
C5 C4 C9 O1 -178.5(2) ?
C3 C4 C9 O1 6.5(4) ?
C5 C4 C9 C8 2.2(4) ?
C3 C4 C9 C8 -172.9(3) ?
O1 C1 C10 C11 -75.1(3) yes
C2 C1 C10 C11 162.8(2) ?
O1 C1 C10 C15 103.3(3) yes
C2 C1 C10 C15 -18.8(4) ?
C16 O3 C11 C10 109.0(3) ?
C16 O3 C11 C12 -74.4(3) ?
C15 C10 C11 O3 174.2(2) ?
C1 C10 C11 O3 -7.4(3) ?
C15 C10 C11 C12 -2.4(4) ?
C1 C10 C11 C12 176.0(2) ?
C17 O4 C12 C13 -29.7(4) ?
C17 O4 C12 C11 152.3(2) ?
O3 C11 C12 O4 2.9(3) ?
C10 C11 C12 O4 179.5(2) ?
O3 C11 C12 C13 -175.2(2) ?
C10 C11 C12 C13 1.4(4) ?
O4 C12 C13 C14 -177.4(2) ?
C11 C12 C13 C14 0.6(4) ?
C12 C13 C14 C15 -1.5(4) ?
C13 C14 C15 C10 0.4(4) ?
C11 C10 C15 C14 1.5(4) ?
C1 C10 C15 C14 -176.9(2) ?

loop_
_cod_related_entry_id
_cod_related_entry_database
_cod_related_entry_code
1 ChemSpider 3153756
